data_4131311
loop_
_publ_author_name
'Jin, Mingoo'
'Seki, Tomohiro'
'Ito, Hajime'

_publ_section_title
;
 Mechano-Responsive Luminescence via Crystal-to-Crystal Phase Transitions
 between Chiral and Non-Chiral Space Groups.
;
_journal_issue 22
_journal_name_full 'Journal of the American Chemical Society'
_journal_page_first 7452
_journal_page_last 7455
_journal_paper_doi 10.1021/jacs.7b04073
_journal_volume 139
_journal_year 2017
_chemical_absolute_configuration 'CHOOSE rm ad rmad syn or unk'
_chemical_formula_moiety 'C19 H14 Au N'
_chemical_formula_sum 'C19 H14 Au N'
_chemical_formula_weight 453.29
_space_group_crystal_system orthorhombic
_space_group_IT_number 19
_space_group_name_Hall 'P 2ac 2ab'
_space_group_name_H-M_alt 'P 21 21 21'
_atom_sites_solution_hydrogens geom
_atom_sites_solution_primary direct
_atom_sites_solution_secondary difmap
_cell_angle_alpha 90.0000
_cell_angle_beta 90.0000
_cell_angle_gamma 90.0000
_cell_formula_units_Z 8
_cell_length_a 6.0437(6)
_cell_length_b 20.048(2)
_cell_length_c 25.411(2)
_cell_measurement_reflns_used 15144
_cell_measurement_temperature 123
_cell_measurement_theta_max 27.50
_cell_measurement_theta_min 3.15
_cell_volume 3078.9(5)
_computing_cell_refinement 'RAPID AUTO'
_computing_data_collection 'RAPID AUTO (Rigaku, ????)'
_computing_data_reduction 'RAPID AUTO'
_computing_molecular_graphics 'CrystalStructure 4.1'
_computing_publication_material 'CrystalStructure 4.1 (Rigaku, 2014)'
_computing_structure_refinement 'SHELXL2013 (Sheldrick, 2008)'
_computing_structure_solution 'SHELXS2013 (Sheldrick, 2008)'
_diffrn_ambient_temperature 123
_diffrn_detector_area_resol_mean 10.000
_diffrn_measured_fraction_theta_full 0.998
_diffrn_measured_fraction_theta_max 0.998
_diffrn_measurement_device_type 'Rigaku R-AXIS RAPID'
_diffrn_measurement_method \w
_diffrn_radiation_type 'Mo K\a'
_diffrn_radiation_wavelength 0.71075
_diffrn_reflns_av_R_equivalents 0.5022
_diffrn_reflns_Laue_measured_fraction_full 0.998
_diffrn_reflns_Laue_measured_fraction_max 0.998
_diffrn_reflns_limit_h_max 7
_diffrn_reflns_limit_h_min -7
_diffrn_reflns_limit_k_max 24
_diffrn_reflns_limit_k_min -24
_diffrn_reflns_limit_l_max 30
_diffrn_reflns_limit_l_min -30
_diffrn_reflns_number 39813
_diffrn_reflns_point_group_measured_fraction_full 0.999
_diffrn_reflns_point_group_measured_fraction_max 0.999
_diffrn_reflns_theta_full 25.242
_diffrn_reflns_theta_max 25.498
_diffrn_reflns_theta_min 3.149
_diffrn_standards_number 0
_exptl_absorpt_coefficient_mu 9.582
_exptl_absorpt_correction_T_max 0.818
_exptl_absorpt_correction_T_min 0.460
_exptl_absorpt_correction_type multi-scan
_exptl_absorpt_process_details 'ABSCOR (Rigaku, 1995)'
_exptl_crystal_colour green
_exptl_crystal_density_diffrn 1.956
_exptl_crystal_density_method 'not measured'
_exptl_crystal_description unknown
_exptl_crystal_F_000 1712.00
_exptl_crystal_size_max 0.227
_exptl_crystal_size_mid 0.030
_exptl_crystal_size_min 0.021
_refine_diff_density_max 2.14
_refine_diff_density_min -2.14
_refine_ls_abs_structure_details
;
 Flack x determined using 417 quotients [(I+)-(I-)]/[(I+)+(I-)]
 (Parsons, Flack and Wagner, Acta Cryst. B69 (2013) 249-259).
;
_refine_ls_abs_structure_Flack -0.03(4)
_refine_ls_extinction_method none
_refine_ls_goodness_of_fit_ref 0.839
_refine_ls_hydrogen_treatment constr
_refine_ls_number_parameters 277
_refine_ls_number_reflns 5732
_refine_ls_number_restraints 358
_refine_ls_R_factor_all 0.2463
_refine_ls_R_factor_gt 0.0859
_refine_ls_shift/su_max 0.000
_refine_ls_structure_factor_coef Fsqd
_refine_ls_weighting_details 'w = 1/[\s^2^(Fo^2^)+(0.0684P)^2^] where P=(Fo^2^+2Fc^2^)/3'
_refine_ls_weighting_scheme calc
_refine_ls_wR_factor_gt 0.1509
_refine_ls_wR_factor_ref 0.2139
_reflns_number_gt 1903
_reflns_number_total 5732
_reflns_threshold_expression F^2^>2.0\s(F^2^)
_cod_data_source_file ja7b04073_si_002.cif
_cod_data_source_block 1ch_by_crystal_contact
_cod_database_code 4131311

loop_
_space_group_symop_id
_space_group_symop_operation_xyz
1 +X,+Y,+Z
2 1/2+X,1/2-Y,-Z
3 -X,1/2+Y,1/2-Z
4 1/2-X,-Y,1/2+Z

loop_
_atom_site_label
_atom_site_type_symbol
_atom_site_fract_x
_atom_site_fract_y
_atom_site_fract_z
_atom_site_U_iso_or_equiv
_atom_site_adp_type
_atom_site_occupancy
_atom_site_site_symmetry_order
_atom_site_calc_flag
_atom_site_refinement_flags_posn
_atom_site_refinement_flags_adp
Au1 Au 1.0045(5) 0.55943(9) 0.29036(6) 0.0395(5) Uani 1 1 d . .
Au2 Au 0.5144(5) 0.56450(9) 0.25471(6) 0.0398(5) Uani 1 1 d . .
N39 N 1.044(8) 0.6454(17) 0.1893(14) 0.052(6) Uani 1 1 d . U
N41 N 0.507(11) 0.6270(17) 0.3656(12) 0.047(5) Uani 1 1 d . U
C3 C 0.953(2) 0.5012(6) 0.3568(4) 0.042(5) Uani 1 1 d G U
C4 C 0.756(2) 0.4659(5) 0.3616(4) 0.043(5) Uani 1 1 d G U
H4 H 0.6512 0.4665 0.3338 0.051 Uiso 1 1 calc R U
C5 C 0.713(3) 0.4295(5) 0.4070(4) 0.043(5) Uani 1 1 d G U
H5 H 0.5788 0.4054 0.4103 0.052 Uiso 1 1 calc R U
C6 C 0.867(3) 0.4285(6) 0.4477(4) 0.043(5) Uani 1 1 d G U
H6 H 0.8377 0.4037 0.4788 0.052 Uiso 1 1 calc R U
C7 C 1.064(3) 0.4639(7) 0.4429(4) 0.042(5) Uani 1 1 d G U
H7 H 1.1690 0.4632 0.4707 0.051 Uiso 1 1 calc R U
C8 C 1.107(2) 0.5002(7) 0.3975(4) 0.042(5) Uani 1 1 d G U
H8 H 1.2414 0.5244 0.3942 0.050 Uiso 1 1 calc R U
C9 C 0.498(2) 0.6402(5) 0.4200(3) 0.046(4) Uani 1 1 d G U
C10 C 0.598(2) 0.6013(6) 0.4587(3) 0.047(5) Uani 1 1 d G U
H10 H 0.6934 0.5658 0.4490 0.056 Uiso 1 1 calc R U
C11 C 0.556(3) 0.6144(7) 0.5115(3) 0.047(5) Uani 1 1 d G U
H11 H 0.6239 0.5878 0.5380 0.057 Uiso 1 1 calc R U
C12 C 0.416(3) 0.6663(7) 0.5256(3) 0.047(5) Uani 1 1 d G U
H12 H 0.3876 0.6753 0.5617 0.057 Uiso 1 1 calc R U
C13 C 0.317(2) 0.7052(6) 0.4869(4) 0.047(5) Uani 1 1 d G U
H13 H 0.2208 0.7407 0.4966 0.056 Uiso 1 1 calc R U
C14 C 0.358(2) 0.6921(6) 0.4341(4) 0.046(5) Uani 1 1 d G U
C15 C 0.4894(19) 0.5184(5) 0.1827(4) 0.037(5) Uani 1 1 d G U
C16 C 0.301(2) 0.4828(5) 0.1689(4) 0.038(5) Uani 1 1 d G U
H16 H 0.1905 0.4738 0.1946 0.045 Uiso 1 1 calc R U
C17 C 0.274(2) 0.4605(6) 0.1175(4) 0.038(5) Uani 1 1 d G U
H17 H 0.1446 0.4362 0.1081 0.046 Uiso 1 1 calc R U
C18 C 0.435(3) 0.4738(6) 0.0800(4) 0.038(5) Uani 1 1 d G U
H18 H 0.4162 0.4585 0.0449 0.045 Uiso 1 1 calc R U
C19 C 0.623(2) 0.5094(6) 0.0938(4) 0.037(5) Uani 1 1 d G U
H19 H 0.7337 0.5184 0.0681 0.045 Uiso 1 1 calc R U
C20 C 0.651(2) 0.5317(5) 0.1452(4) 0.037(5) Uani 1 1 d G U
H20 H 0.7796 0.5560 0.1546 0.044 Uiso 1 1 calc R U
C21 C 0.243(2) 0.7347(6) 0.3930(4) 0.052(6) Uani 1 1 d G U
C22 C 0.321(2) 0.7989(5) 0.3838(4) 0.051(6) Uani 1 1 d G U
H22 H 0.4501 0.8144 0.4014 0.061 Uiso 1 1 calc R U
C23 C 0.210(2) 0.8405(5) 0.3489(5) 0.052(6) Uani 1 1 d G U
H23 H 0.2630 0.8844 0.3426 0.062 Uiso 1 1 calc R U
C24 C 0.021(2) 0.8179(6) 0.3233(5) 0.052(6) Uani 1 1 d G U
H24 H -0.0547 0.8463 0.2994 0.063 Uiso 1 1 calc R U
C25 C -0.0564(19) 0.7537(7) 0.3325(5) 0.052(6) Uani 1 1 d G U
H25 H -0.1854 0.7382 0.3149 0.063 Uiso 1 1 calc R U
C26 C 0.0547(18) 0.7121(6) 0.3674(4) 0.052(6) Uani 1 1 d G U
H26 H 0.0017 0.6682 0.3737 0.063 Uiso 1 1 calc R U
C27 C 1.220(2) 0.6725(8) 0.0531(4) 0.054(6) Uani 1 1 d G U
H27 H 1.3148 0.6517 0.0282 0.065 Uiso 1 1 calc R U
C28 C 1.196(2) 0.6452(7) 0.1031(4) 0.054(5) Uani 1 1 d G U
H28 H 1.2743 0.6058 0.1123 0.064 Uiso 1 1 calc R U
C29 C 1.0574(18) 0.6756(6) 0.1395(4) 0.053(5) Uani 1 1 d G U
C30 C 0.943(2) 0.7333(6) 0.1260(4) 0.053(5) Uani 1 1 d G U
C31 C 0.967(2) 0.7605(7) 0.0761(4) 0.054(6) Uani 1 1 d G U
H31 H 0.8887 0.7999 0.0668 0.065 Uiso 1 1 calc R U
C32 C 1.106(2) 0.7301(7) 0.0396(4) 0.054(6) Uani 1 1 d G U
H32 H 1.1220 0.7487 0.0054 0.065 Uiso 1 1 calc R U
C33 C 0.798(2) 0.7712(5) 0.1645(4) 0.049(6) Uani 1 1 d G U
C34 C 0.821(2) 0.8397(5) 0.1712(4) 0.049(6) Uani 1 1 d G U
H34 H 0.9344 0.8631 0.1532 0.059 Uiso 1 1 calc R U
C35 C 0.677(3) 0.8739(5) 0.2044(5) 0.050(6) Uani 1 1 d G U
H35 H 0.6928 0.9207 0.2090 0.060 Uiso 1 1 calc R U
C36 C 0.511(2) 0.8396(4) 0.2308(4) 0.051(6) Uani 1 1 d G U
H36 H 0.4127 0.8630 0.2534 0.061 Uiso 1 1 calc R U
C37 C 0.4880(19) 0.7711(4) 0.2240(4) 0.050(6) Uani 1 1 d G U
H37 H 0.3743 0.7477 0.2420 0.060 Uiso 1 1 calc R U
C38 C 0.6316(18) 0.7370(5) 0.1908(3) 0.050(6) Uani 1 1 d G U
H38 H 0.6160 0.6902 0.1862 0.059 Uiso 1 1 calc R U
C40 C 1.047(10) 0.619(2) 0.2292(18) 0.052(6) Uani 1 1 d . U
C42 C 0.503(14) 0.603(2) 0.3232(16) 0.047(5) Uani 1 1 d . U

loop_
_atom_site_aniso_label
_atom_site_aniso_U_11
_atom_site_aniso_U_22
_atom_site_aniso_U_33
_atom_site_aniso_U_23
_atom_site_aniso_U_13
_atom_site_aniso_U_12
Au1 0.0413(11) 0.0341(9) 0.0432(10) 0.0028(9) -0.0015(17) 0.003(3)
Au2 0.0400(12) 0.0362(9) 0.0430(10) -0.0029(9) 0.0034(17) 0.001(2)
N39 0.069(15) 0.037(10) 0.049(9) -0.010(8) 0.009(11) 0.003(10)
N41 0.041(11) 0.057(11) 0.042(8) -0.008(8) 0.008(11) 0.008(10)
C3 0.043(7) 0.037(7) 0.044(7) 0.001(6) -0.001(5) 0.004(6)
C4 0.045(7) 0.038(8) 0.045(7) 0.001(6) -0.001(5) 0.003(6)
C5 0.045(7) 0.039(8) 0.045(7) 0.001(6) 0.000(5) 0.003(6)
C6 0.046(7) 0.039(8) 0.044(7) 0.001(6) 0.000(5) 0.004(6)
C7 0.045(7) 0.038(8) 0.044(7) 0.001(6) -0.001(5) 0.005(6)
C8 0.044(7) 0.038(8) 0.044(7) 0.001(6) -0.001(5) 0.005(6)
C9 0.042(11) 0.054(10) 0.041(8) -0.007(7) 0.008(10) 0.008(9)
C10 0.044(11) 0.054(11) 0.043(8) -0.006(8) 0.008(10) 0.008(9)
C11 0.045(11) 0.054(11) 0.042(8) -0.004(8) 0.009(10) 0.008(9)
C12 0.045(12) 0.055(11) 0.042(8) -0.005(8) 0.010(10) 0.008(9)
C13 0.044(11) 0.054(11) 0.041(8) -0.006(8) 0.010(10) 0.008(9)
C14 0.043(11) 0.054(11) 0.041(8) -0.006(8) 0.009(10) 0.008(9)
C15 0.046(12) 0.031(12) 0.035(10) 0.003(10) -0.004(9) 0.007(9)
C16 0.046(12) 0.031(12) 0.035(10) 0.003(10) -0.003(10) 0.006(9)
C17 0.047(12) 0.032(12) 0.036(10) 0.002(10) -0.003(9) 0.004(9)
C18 0.046(12) 0.032(12) 0.036(10) 0.001(10) -0.003(9) 0.004(9)
C19 0.045(12) 0.031(12) 0.035(10) 0.001(10) -0.004(10) 0.006(9)
C20 0.045(12) 0.031(12) 0.034(10) 0.002(10) -0.004(10) 0.007(9)
C21 0.045(13) 0.056(12) 0.054(14) 0.005(10) 0.024(10) 0.014(10)
C22 0.044(13) 0.056(12) 0.053(14) 0.005(11) 0.024(10) 0.014(10)
C23 0.044(13) 0.057(12) 0.054(14) 0.006(10) 0.024(11) 0.015(10)
C24 0.045(13) 0.057(12) 0.055(14) 0.005(10) 0.023(11) 0.015(11)
C25 0.045(13) 0.058(12) 0.054(14) 0.004(10) 0.023(10) 0.014(10)
C26 0.046(13) 0.057(12) 0.054(14) 0.005(10) 0.024(11) 0.013(10)
C27 0.071(15) 0.040(10) 0.052(9) -0.008(8) 0.012(10) 0.006(9)
C28 0.070(15) 0.039(10) 0.051(9) -0.008(8) 0.011(10) 0.006(9)
C29 0.069(15) 0.039(10) 0.050(9) -0.009(7) 0.011(10) 0.005(9)
C30 0.069(15) 0.039(10) 0.051(9) -0.008(8) 0.011(10) 0.005(9)
C31 0.070(15) 0.039(10) 0.052(9) -0.008(8) 0.011(11) 0.006(9)
C32 0.071(15) 0.040(10) 0.052(9) -0.007(8) 0.012(10) 0.006(9)
C33 0.048(13) 0.049(11) 0.052(13) 0.004(10) -0.018(11) 0.011(10)
C34 0.047(13) 0.049(11) 0.052(13) 0.004(10) -0.019(11) 0.011(10)
C35 0.048(13) 0.050(11) 0.053(13) 0.002(10) -0.019(11) 0.011(10)
C36 0.048(13) 0.051(11) 0.053(13) 0.001(10) -0.018(11) 0.011(11)
C37 0.049(13) 0.050(11) 0.053(13) 0.003(10) -0.017(11) 0.012(11)
C38 0.048(13) 0.049(11) 0.052(13) 0.003(10) -0.017(11) 0.011(10)
C40 0.069(16) 0.037(11) 0.051(10) -0.009(8) 0.008(12) 0.003(11)
C42 0.040(12) 0.059(12) 0.043(8) -0.010(9) 0.008(12) 0.008(11)

loop_
_atom_type_symbol
_atom_type_description
_atom_type_scat_dispersion_real
_atom_type_scat_dispersion_imag
_atom_type_scat_source
C C 0.0033 0.0016
;
International Tables for Crystallography
(Vol. C, Tables 4.2.6.8 and 6.1.1.4)
;
H H 0.0000 0.0000
;
International Tables for Crystallography
(Vol. C, Table 6.1.1.4)
;
Au Au -2.0133 8.8022
;
International Tables for Crystallography
(Vol. C, Tables 4.2.6.8 and 6.1.1.4)
;
N N 0.0061 0.0033
;
International Tables for Crystallography
(Vol. C, Tables 4.2.6.8 and 6.1.1.4)
;

loop_
_geom_angle_atom_site_label_1
_geom_angle_atom_site_label_2
_geom_angle_atom_site_label_3
_geom_angle
_geom_angle_site_symmetry_3
C40 Au1 C3 176.9(14) .
C40 Au1 Au2 82.8(18) .
C3 Au1 Au2 96.5(4) .
C40 Au1 Au2 68.6(18) 1_655
C3 Au1 Au2 113.0(3) 1_655
Au2 Au1 Au2 146.42(7) 1_655
C42 Au2 C15 173(2) .
C42 Au2 Au1 77(3) .
C15 Au2 Au1 108.4(3) .
C42 Au2 Au1 74(3) 1_455
C15 Au2 Au1 99.6(3) 1_455
Au1 Au2 Au1 146.42(7) 1_455
C40 N39 C29 175(5) .
C42 N41 C9 167(4) .
C8 C3 C4 120.0 .
C8 C3 Au1 120.8(3) .
C4 C3 Au1 119.1(3) .
C5 C4 C3 120.0 .
C4 C5 C6 120.0 .
C5 C6 C7 120.0 .
C8 C7 C6 120.0 .
C7 C8 C3 120.0 .
C10 C9 C14 120.0 .
C10 C9 N41 125.0(19) .
C14 C9 N41 115(2) .
C9 C10 C11 120.0 .
C12 C11 C10 120.0 .
C13 C12 C11 120.0 .
C14 C13 C12 120.0 .
C13 C14 C9 120.0 .
C13 C14 C21 118.5 .
C9 C14 C21 121.5 .
C20 C15 C16 120.0 .
C20 C15 Au2 118.3(3) .
C16 C15 Au2 121.1(3) .
C15 C16 C17 120.0 .
C18 C17 C16 120.0 .
C17 C18 C19 120.0 .
C18 C19 C20 120.0 .
C15 C20 C19 120.0 .
C26 C21 C22 120.0 .
C26 C21 C14 121.0 .
C22 C21 C14 118.9 .
C23 C22 C21 120.0 .
C24 C23 C22 120.0 .
C23 C24 C25 120.0 .
C24 C25 C26 120.0 .
C21 C26 C25 120.0 .
C28 C27 C32 120.0 .
C27 C28 C29 120.0 .
C30 C29 C28 120.0 .
C30 C29 N39 123.5(17) .
C28 C29 N39 116.5(17) .
C31 C30 C29 120.0 .
C31 C30 C33 116.8 .
C29 C30 C33 123.1 .
C30 C31 C32 120.0 .
C31 C32 C27 120.0 .
C38 C33 C34 120.0 .
C38 C33 C30 118.7 .
C34 C33 C30 121.2 .
C33 C34 C35 120.0 .
C36 C35 C34 120.0 .
C35 C36 C37 120.0 .
C36 C37 C38 120.0 .
C33 C38 C37 120.0 .
N39 C40 Au1 167(5) .
N41 C42 Au2 177(8) .

loop_
_geom_bond_atom_site_label_1
_geom_bond_atom_site_label_2
_geom_bond_distance
_geom_bond_site_symmetry_2
Au1 C40 1.98(5) .
Au1 C3 2.076(10) .
Au1 Au2 3.099(5) .
Au1 Au2 3.213(5) 1_655
Au2 C42 1.91(4) .
Au2 C15 2.055(9) .
Au2 Au1 3.213(5) 1_455
N39 C40 1.14(5) .
N39 C29 1.41(4) .
N41 C42 1.18(4) .
N41 C9 1.41(3) .
C3 C8 1.3900 .
C3 C4 1.3900 .
C4 C5 1.3899 .
C5 C6 1.3899 .
C6 C7 1.3900 .
C7 C8 1.3899 .
C9 C10 1.3899 .
C9 C14 1.3902 .
C10 C11 1.3901 .
C11 C12 1.3901 .
C12 C13 1.3900 .
C13 C14 1.3899 .
C14 C21 1.5160 .
C15 C20 1.3899 .
C15 C16 1.3900 .
C16 C17 1.3901 .
C17 C18 1.3900 .
C18 C19 1.3900 .
C19 C20 1.3901 .
C21 C26 1.3899 .
C21 C22 1.3902 .
C22 C23 1.3900 .
C23 C24 1.3899 .
C24 C25 1.3900 .
C25 C26 1.3900 .
C27 C28 1.3899 .
C27 C32 1.3901 .
C28 C29 1.3902 .
C29 C30 1.3899 .
C30 C31 1.3899 .
C30 C33 1.5170 .
C31 C32 1.3900 .
C33 C38 1.3899 .
C33 C34 1.3900 .
C34 C35 1.3901 .
C35 C36 1.3899 .
C36 C37 1.3900 .
C37 C38 1.3901 .
